data_4029725
loop_
_publ_author_name
'Jakubec, Pavol'
'Cockfield, Dane M.'
'Helliwell, Madeleine'
'Raftery, James'
'Dixon, Darren J.'

_publ_section_title
;
 Stereoselective, nitro-Mannich/lactamisation cascades for the direct
 synthesis of heavily decorated 5-nitropiperidin-2-ones and related
 heterocycles.
;
_journal_name_full 'Beilstein journal of organic chemistry'
_journal_page_first 567
_journal_page_last 578
_journal_paper_doi 10.3762/bjoc.8.64
_journal_volume 8
_journal_year 2012
_chemical_formula_moiety 'C19 H21 N3 O6'
_chemical_formula_sum 'C19 H21 N3 O6'
_chemical_formula_weight 387.39
_chemical_name_systematic
; 
 ? 
;
_space_group_IT_number 33
_symmetry_cell_setting orthorhombic
_symmetry_space_group_name_Hall 'P 2c -2n'
_symmetry_space_group_name_H-M 'P n a 21'
_atom_sites_solution_hydrogens geom
_atom_sites_solution_primary direct
_atom_sites_solution_secondary difmap
_audit_creation_method SHELXL-97
_cell_angle_alpha 90.00
_cell_angle_beta 90.00
_cell_angle_gamma 90.00
_cell_formula_units_Z 4
_cell_length_a 11.405(2)
_cell_length_b 14.943(3)
_cell_length_c 10.8676(18)
_cell_measurement_reflns_used 4725
_cell_measurement_temperature 100(2)
_cell_measurement_theta_max 26.09
_cell_measurement_theta_min 2.25
_cell_volume 1852.1(6)
_computing_cell_refinement 'Bruker SMART'
_computing_data_collection 'Bruker SMART'
_computing_data_reduction 'Bruker SAINT'
_computing_molecular_graphics 'Bruker SHELXTL'
_computing_publication_material 'Bruker SHELXTL'
_computing_structure_refinement 'SHELXL-97 (Sheldrick, 1997)'
_computing_structure_solution 'SHELXS-97 (Sheldrick, 1990)'
_diffrn_ambient_temperature 100(2)
_diffrn_measured_fraction_theta_full 0.997
_diffrn_measured_fraction_theta_max 0.997
_diffrn_measurement_device_type 'CCD area detector'
_diffrn_measurement_method 'phi and omega scans'
_diffrn_radiation_monochromator graphite
_diffrn_radiation_source 'fine-focus sealed tube'
_diffrn_radiation_type MoK\a
_diffrn_radiation_wavelength 0.71073
_diffrn_reflns_av_R_equivalents 0.0250
_diffrn_reflns_av_sigmaI/netI 0.0192
_diffrn_reflns_limit_h_max 13
_diffrn_reflns_limit_h_min -14
_diffrn_reflns_limit_k_max 18
_diffrn_reflns_limit_k_min -18
_diffrn_reflns_limit_l_max 13
_diffrn_reflns_limit_l_min -8
_diffrn_reflns_number 10299
_diffrn_reflns_theta_full 26.37
_diffrn_reflns_theta_max 26.37
_diffrn_reflns_theta_min 2.25
_exptl_absorpt_coefficient_mu 0.105
_exptl_absorpt_correction_T_max 0.9495
_exptl_absorpt_correction_T_min 0.9446
_exptl_absorpt_correction_type multi-scan
_exptl_absorpt_process_details SADABS
_exptl_crystal_colour colourless
_exptl_crystal_density_diffrn 1.389
_exptl_crystal_density_method 'not measured'
_exptl_crystal_description prismatic
_exptl_crystal_F_000 816
_exptl_crystal_size_max 0.55
_exptl_crystal_size_mid 0.50
_exptl_crystal_size_min 0.50
_refine_diff_density_max 0.211
_refine_diff_density_min -0.155
_refine_diff_density_rms 0.036
_refine_ls_extinction_method none
_refine_ls_goodness_of_fit_ref 1.091
_refine_ls_hydrogen_treatment constr
_refine_ls_matrix_type full
_refine_ls_number_parameters 255
_refine_ls_number_reflns 1996
_refine_ls_number_restraints 1
_refine_ls_restrained_S_all 1.091
_refine_ls_R_factor_all 0.0280
_refine_ls_R_factor_gt 0.0271
_refine_ls_shift/su_max 0.000
_refine_ls_shift/su_mean 0.000
_refine_ls_structure_factor_coef Fsqd
_refine_ls_weighting_details 'calc w=1/[\s^2^(Fo^2^)+(0.0369P)^2^+0.3675P] where P=(Fo^2^+2Fc^2^)/3'
_refine_ls_weighting_scheme calc
_refine_ls_wR_factor_gt 0.0667
_refine_ls_wR_factor_ref 0.0672
_reflns_number_gt 1946
_reflns_number_total 1996
_reflns_threshold_expression >2sigma(I)
_cod_data_source_file 1860-5397-8-64-S3.cif
_cod_data_source_block 1g
_cod_depositor_comments
;
The following automatic conversions were performed:

'_symmetry_cell_setting' value 'Orthorhombic' changed to
'orthorhombic' according to
/usr/data/users/saulius/automatic-downloads/retrospective/Beilstein/lib/dictionaries/cif_core.dic
dictionary named 'cif_core.dic' version 2.4.2 from 2011-04-26.

Automatic conversion script
Id: cif_fix_values 2281 2013-09-26 08:29:07Z andrius 
;
_cod_original_cell_volume 1852.2(6)
_cod_original_sg_symbol_Hall P2c-2n
_cod_original_sg_symbol_H-M Pna2(1)
_cod_database_code 4029725

loop_
_symmetry_equiv_pos_as_xyz
'x, y, z'
'-x, -y, z+1/2'
'x+1/2, -y+1/2, z'
'-x+1/2, y+1/2, z+1/2'

loop_
_atom_site_label
_atom_site_type_symbol
_atom_site_fract_x
_atom_site_fract_y
_atom_site_fract_z
_atom_site_U_iso_or_equiv
_atom_site_adp_type
_atom_site_occupancy
_atom_site_symmetry_multiplicity
_atom_site_calc_flag
_atom_site_refinement_flags
O1 O 0.43762(11) 0.01633(8) 0.71553(14) 0.0197(3) Uani 1 1 d .
O2 O 0.16616(11) -0.03207(8) 0.56022(13) 0.0177(3) Uani 1 1 d .
O3 O -0.07541(11) 0.18666(10) 0.68926(15) 0.0254(3) Uani 1 1 d .
O4 O 0.05373(13) 0.28493(9) 0.74531(14) 0.0254(3) Uani 1 1 d .
O5 O 0.10145(13) -0.00952(9) 0.92357(17) 0.0297(4) Uani 1 1 d .
O6 O 0.00425(11) 0.11973(8) 0.94774(14) 0.0206(3) Uani 1 1 d .
H6 H -0.0471 0.0872 0.9804 0.031 Uiso 1 1 calc R
N1 N 0.28930(13) 0.08263(10) 0.81892(16) 0.0161(3) Uani 1 1 d .
N2 N 0.28719(13) 0.01691(10) 0.40548(16) 0.0179(3) Uani 1 1 d .
N3 N 0.02498(13) 0.20987(10) 0.71369(16) 0.0176(3) Uani 1 1 d .
C1 C 0.34703(15) 0.06020(11) 0.71396(18) 0.0144(4) Uani 1 1 d .
C2 C 0.30022(15) 0.09521(12) 0.59074(18) 0.0138(4) Uani 1 1 d .
C3 C 0.21289(15) 0.17389(11) 0.61139(18) 0.0134(3) Uani 1 1 d .
H3A H 0.2570 0.2223 0.6549 0.016 Uiso 1 1 calc R
C4 C 0.11986(15) 0.14009(11) 0.69992(18) 0.0136(3) Uani 1 1 d .
H4 H 0.0855 0.0829 0.6687 0.016 Uiso 1 1 calc R
C5 C 0.17479(15) 0.12541(11) 0.82734(18) 0.0146(4) Uani 1 1 d .
H5 H 0.1849 0.1850 0.8677 0.018 Uiso 1 1 calc R
C6 C 0.34982(18) 0.07271(13) 0.93881(19) 0.0219(4) Uani 1 1 d .
H6A H 0.4222 0.0370 0.9280 0.026 Uiso 1 1 calc R
H6B H 0.2983 0.0408 0.9975 0.026 Uiso 1 1 calc R
C7 C 0.37999(18) 0.16317(14) 0.9889(2) 0.0245(4) Uani 1 1 d .
H7 H 0.4457 0.1934 0.9551 0.029 Uiso 1 1 calc R
C8 C 0.3207(2) 0.20320(17) 1.0771(2) 0.0342(5) Uani 1 1 d .
H8A H 0.2546 0.1746 1.1127 0.041 Uiso 1 1 calc R
H8B H 0.3442 0.2607 1.1051 0.041 Uiso 1 1 calc R
C9 C 0.24319(15) 0.01854(11) 0.51775(18) 0.0149(4) Uani 1 1 d .
C10 C 0.40253(16) 0.12318(12) 0.50606(18) 0.0161(4) Uani 1 1 d .
H10A H 0.4128 0.1890 0.5067 0.019 Uiso 1 1 calc R
H10B H 0.4767 0.0948 0.5328 0.019 Uiso 1 1 calc R
C11 C 0.36741(17) 0.09054(12) 0.37820(19) 0.0176(4) Uani 1 1 d .
H11A H 0.3277 0.1384 0.3309 0.021 Uiso 1 1 calc R
H11B H 0.4365 0.0694 0.3313 0.021 Uiso 1 1 calc R
C12 C 0.2477(2) -0.04347(14) 0.3085(2) 0.0273(5) Uani 1 1 d .
H12A H 0.2196 -0.0994 0.3453 0.041 Uiso 1 1 calc R
H12B H 0.3131 -0.0564 0.2528 0.041 Uiso 1 1 calc R
H12C H 0.1839 -0.0152 0.2623 0.041 Uiso 1 1 calc R
C13 C 0.16682(15) 0.21371(12) 0.49280(18) 0.0147(4) Uani 1 1 d .
C14 C 0.08034(16) 0.17149(12) 0.42340(19) 0.0172(4) Uani 1 1 d .
H14 H 0.0457 0.1177 0.4525 0.021 Uiso 1 1 calc R
C15 C 0.04448(17) 0.20778(13) 0.31181(19) 0.0206(4) Uani 1 1 d .
H15 H -0.0147 0.1787 0.2650 0.025 Uiso 1 1 calc R
C16 C 0.09468(18) 0.28626(14) 0.2685(2) 0.0225(4) Uani 1 1 d .
H16 H 0.0708 0.3104 0.1916 0.027 Uiso 1 1 calc R
C17 C 0.17983(17) 0.32926(13) 0.3377(2) 0.0208(4) Uani 1 1 d .
H17 H 0.2140 0.3832 0.3085 0.025 Uiso 1 1 calc R
C18 C 0.21520(16) 0.29360(12) 0.44973(19) 0.0175(4) Uani 1 1 d .
H18 H 0.2727 0.3238 0.4974 0.021 Uiso 1 1 calc R
C19 C 0.09075(16) 0.06911(12) 0.90602(18) 0.0168(4) Uani 1 1 d .

loop_
_atom_site_aniso_label
_atom_site_aniso_U_11
_atom_site_aniso_U_22
_atom_site_aniso_U_33
_atom_site_aniso_U_23
_atom_site_aniso_U_13
_atom_site_aniso_U_12
O1 0.0162(6) 0.0190(6) 0.0240(8) 0.0027(6) -0.0005(6) 0.0043(5)
O2 0.0166(6) 0.0153(6) 0.0212(7) -0.0004(5) -0.0021(5) -0.0023(5)
O3 0.0133(6) 0.0349(8) 0.0280(8) 0.0097(7) -0.0005(6) 0.0038(5)
O4 0.0310(8) 0.0164(7) 0.0289(9) 0.0003(6) 0.0060(6) 0.0057(6)
O5 0.0258(7) 0.0180(7) 0.0453(10) 0.0077(7) 0.0100(7) 0.0002(6)
O6 0.0195(6) 0.0184(6) 0.0238(7) 0.0036(6) 0.0075(6) -0.0019(5)
N1 0.0150(7) 0.0180(7) 0.0153(8) 0.0016(7) -0.0022(7) 0.0016(6)
N2 0.0174(8) 0.0176(7) 0.0187(8) -0.0041(6) -0.0007(7) 0.0000(6)
N3 0.0181(7) 0.0199(8) 0.0149(8) 0.0053(7) 0.0039(7) 0.0049(6)
C1 0.0130(8) 0.0122(8) 0.0180(9) 0.0004(8) -0.0021(8) -0.0029(6)
C2 0.0125(8) 0.0124(8) 0.0165(9) -0.0001(7) 0.0003(7) 0.0010(6)
C3 0.0133(8) 0.0117(8) 0.0152(9) -0.0004(7) -0.0005(7) 0.0000(6)
C4 0.0132(8) 0.0133(8) 0.0144(9) 0.0008(7) -0.0008(7) 0.0017(6)
C5 0.0142(8) 0.0140(8) 0.0157(9) -0.0003(7) -0.0009(7) 0.0000(6)
C6 0.0212(9) 0.0272(10) 0.0173(10) 0.0037(9) -0.0019(9) 0.0036(8)
C7 0.0203(9) 0.0371(12) 0.0161(10) 0.0013(9) -0.0059(8) -0.0047(8)
C8 0.0340(11) 0.0427(13) 0.0259(13) -0.0083(11) -0.0091(10) 0.0011(10)
C9 0.0129(8) 0.0124(8) 0.0194(9) -0.0008(7) -0.0037(7) 0.0040(6)
C10 0.0141(8) 0.0168(8) 0.0174(9) 0.0010(7) 0.0015(7) 0.0005(7)
C11 0.0173(9) 0.0165(9) 0.0190(10) -0.0002(8) 0.0025(8) 0.0011(7)
C12 0.0305(11) 0.0277(10) 0.0236(11) -0.0102(9) -0.0005(10) -0.0009(8)
C13 0.0135(8) 0.0146(8) 0.0160(9) -0.0003(7) 0.0024(7) 0.0042(6)
C14 0.0151(8) 0.0167(8) 0.0197(10) -0.0008(8) 0.0022(8) 0.0021(7)
C15 0.0170(9) 0.0248(10) 0.0200(10) -0.0040(8) -0.0037(8) 0.0042(7)
C16 0.0251(10) 0.0270(10) 0.0154(9) 0.0042(8) -0.0001(8) 0.0102(8)
C17 0.0220(9) 0.0186(9) 0.0219(10) 0.0033(8) 0.0038(9) 0.0050(7)
C18 0.0157(8) 0.0162(8) 0.0207(10) -0.0011(8) 0.0008(8) 0.0028(7)
C19 0.0175(8) 0.0174(8) 0.0154(9) 0.0020(7) -0.0020(8) -0.0017(7)

loop_
_atom_type_symbol
_atom_type_description
_atom_type_scat_dispersion_real
_atom_type_scat_dispersion_imag
_atom_type_scat_source
C C 0.0033 0.0016 'International Tables Vol C Tables 4.2.6.8 and 6.1.1.4'
H H 0.0000 0.0000 'International Tables Vol C Tables 4.2.6.8 and 6.1.1.4'
N N 0.0061 0.0033 'International Tables Vol C Tables 4.2.6.8 and 6.1.1.4'
O O 0.0106 0.0060 'International Tables Vol C Tables 4.2.6.8 and 6.1.1.4'

loop_
_geom_angle_atom_site_label_1
_geom_angle_atom_site_label_2
_geom_angle_atom_site_label_3
_geom_angle
C19 O6 H6 109.5
C1 N1 C5 126.53(16)
C1 N1 C6 119.18(14)
C5 N1 C6 113.97(15)
C9 N2 C12 124.21(17)
C9 N2 C11 114.31(16)
C12 N2 C11 120.83(17)
O4 N3 O3 124.99(16)
O4 N3 C4 118.08(15)
O3 N3 C4 116.91(15)
O1 C1 N1 121.97(18)
O1 C1 C2 119.26(17)
N1 C1 C2 118.69(15)
C1 C2 C9 110.09(15)
C1 C2 C10 110.47(15)
C9 C2 C10 102.35(15)
C1 C2 C3 110.75(15)
C9 C2 C3 111.49(14)
C10 C2 C3 111.41(14)
C13 C3 C4 115.32(14)
C13 C3 C2 113.34(15)
C4 C3 C2 106.68(13)
C13 C3 H3A 107.0
C4 C3 H3A 107.0
C2 C3 H3A 107.0
N3 C4 C3 109.50(14)
N3 C4 C5 107.56(14)
C3 C4 C5 109.50(14)
N3 C4 H4 110.1
C3 C4 H4 110.1
C5 C4 H4 110.1
N1 C5 C19 110.74(14)
N1 C5 C4 111.82(15)
C19 C5 C4 109.01(14)
N1 C5 H5 108.4
C19 C5 H5 108.4
C4 C5 H5 108.4
N1 C6 C7 109.66(16)
N1 C6 H6A 109.7
C7 C6 H6A 109.7
N1 C6 H6B 109.7
C7 C6 H6B 109.7
H6A C6 H6B 108.2
C8 C7 C6 123.9(2)
C8 C7 H7 118.1
C6 C7 H7 118.1
C7 C8 H8A 120.0
C7 C8 H8B 120.0
H8A C8 H8B 120.0
O2 C9 N2 126.77(18)
O2 C9 C2 123.96(18)
N2 C9 C2 109.26(16)
C11 C10 C2 104.94(14)
C11 C10 H10A 110.8
C2 C10 H10A 110.8
C11 C10 H10B 110.8
C2 C10 H10B 110.8
H10A C10 H10B 108.8
N2 C11 C10 102.73(15)
N2 C11 H11A 111.2
C10 C11 H11A 111.2
N2 C11 H11B 111.2
C10 C11 H11B 111.2
H11A C11 H11B 109.1
N2 C12 H12A 109.5
N2 C12 H12B 109.5
H12A C12 H12B 109.5
N2 C12 H12C 109.5
H12A C12 H12C 109.5
H12B C12 H12C 109.5
C14 C13 C18 119.06(18)
C14 C13 C3 121.93(16)
C18 C13 C3 118.98(16)
C15 C14 C13 120.28(17)
C15 C14 H14 119.9
C13 C14 H14 119.9
C16 C15 C14 120.30(18)
C16 C15 H15 119.8
C14 C15 H15 119.8
C15 C16 C17 119.77(19)
C15 C16 H16 120.1
C17 C16 H16 120.1
C18 C17 C16 120.09(18)
C18 C17 H17 120.0
C16 C17 H17 120.0
C17 C18 C13 120.48(18)
C17 C18 H18 119.8
C13 C18 H18 119.8
O5 C19 O6 125.64(18)
O5 C19 C5 124.27(17)
O6 C19 C5 110.06(14)

loop_
_geom_bond_atom_site_label_1
_geom_bond_atom_site_label_2
_geom_bond_distance
O1 C1 1.224(2)
O2 C9 1.248(2)
O3 N3 1.225(2)
O4 N3 1.218(2)
O5 C19 1.197(2)
O6 C19 1.323(2)
O6 H6 0.8400
N1 C1 1.359(3)
N1 C5 1.457(2)
N1 C6 1.482(3)
N2 C9 1.319(3)
N2 C12 1.459(3)
N2 C11 1.461(2)
N3 C4 1.510(2)
C1 C2 1.534(3)
C2 C9 1.538(2)
C2 C10 1.544(3)
C2 C3 1.557(2)
C3 C13 1.514(3)
C3 C4 1.519(3)
C3 H3A 1.0000
C4 C5 1.536(3)
C4 H4 1.0000
C5 C19 1.535(2)
C5 H5 1.0000
C6 C7 1.497(3)
C6 H6A 0.9900
C6 H6B 0.9900
C7 C8 1.317(3)
C7 H7 0.9500
C8 H8A 0.9500
C8 H8B 0.9500
C10 C11 1.526(3)
C10 H10A 0.9900
C10 H10B 0.9900
C11 H11A 0.9900
C11 H11B 0.9900
C12 H12A 0.9800
C12 H12B 0.9800
C12 H12C 0.9800
C13 C14 1.393(3)
C13 C18 1.396(3)
C14 C15 1.390(3)
C14 H14 0.9500
C15 C16 1.388(3)
C15 H15 0.9500
C16 C17 1.387(3)
C16 H16 0.9500
C17 C18 1.389(3)
C17 H17 0.9500
C18 H18 0.9500

loop_
_geom_hbond_atom_site_label_D
_geom_hbond_atom_site_label_H
_geom_hbond_atom_site_label_A
_geom_hbond_distance_DH
_geom_hbond_distance_HA
_geom_hbond_distance_DA
_geom_hbond_angle_DHA
_geom_hbond_site_symmetry_A
O6 H6 O2 0.84 1.81 2.6434(18) 171.6 2

loop_
_geom_torsion_atom_site_label_1
_geom_torsion_atom_site_label_2
_geom_torsion_atom_site_label_3
_geom_torsion_atom_site_label_4
_geom_torsion
C5 N1 C1 O1 -172.50(16)
C6 N1 C1 O1 14.4(2)
C5 N1 C1 C2 10.7(2)
C6 N1 C1 C2 -162.37(16)
O1 C1 C2 C9 75.7(2)
N1 C1 C2 C9 -107.43(18)
O1 C1 C2 C10 -36.6(2)
N1 C1 C2 C10 140.25(16)
O1 C1 C2 C3 -160.57(15)
N1 C1 C2 C3 16.3(2)
C1 C2 C3 C13 177.91(15)
C9 C2 C3 C13 -59.14(19)
C10 C2 C3 C13 54.52(19)
C1 C2 C3 C4 -54.10(18)
C9 C2 C3 C4 68.85(19)
C10 C2 C3 C4 -177.49(15)
O4 N3 C4 C3 -55.4(2)
O3 N3 C4 C3 123.06(18)
O4 N3 C4 C5 63.5(2)
O3 N3 C4 C5 -118.03(17)
C13 C3 C4 N3 -47.2(2)
C2 C3 C4 N3 -174.06(14)
C13 C3 C4 C5 -164.93(14)
C2 C3 C4 C5 68.24(17)
C1 N1 C5 C19 124.34(18)
C6 N1 C5 C19 -62.28(19)
C1 N1 C5 C4 2.5(2)
C6 N1 C5 C4 175.93(15)
N3 C4 C5 N1 -161.50(13)
C3 C4 C5 N1 -42.60(18)
N3 C4 C5 C19 75.72(17)
C3 C4 C5 C19 -165.38(14)
C1 N1 C6 C7 107.88(19)
C5 N1 C6 C7 -66.0(2)
N1 C6 C7 C8 102.4(2)
C12 N2 C9 O2 3.1(3)
C11 N2 C9 O2 173.83(17)
C12 N2 C9 C2 -175.83(17)
C11 N2 C9 C2 -5.1(2)
C1 C2 C9 O2 52.3(2)
C10 C2 C9 O2 169.76(16)
C3 C2 C9 O2 -71.0(2)
C1 C2 C9 N2 -128.79(16)
C10 C2 C9 N2 -11.32(18)
C3 C2 C9 N2 107.88(17)
C1 C2 C10 C11 139.39(15)
C9 C2 C10 C11 22.19(17)
C3 C2 C10 C11 -97.06(17)
C9 N2 C11 C10 19.4(2)
C12 N2 C11 C10 -169.53(16)
C2 C10 C11 N2 -24.91(18)
C4 C3 C13 C14 -46.5(2)
C2 C3 C13 C14 76.9(2)
C4 C3 C13 C18 135.69(17)
C2 C3 C13 C18 -100.95(18)
C18 C13 C14 C15 1.1(3)
C3 C13 C14 C15 -176.70(16)
C13 C14 C15 C16 0.1(3)
C14 C15 C16 C17 -0.9(3)
C15 C16 C17 C18 0.4(3)
C16 C17 C18 C13 0.9(3)
C14 C13 C18 C17 -1.7(3)
C3 C13 C18 C17 176.24(16)
N1 C5 C19 O5 -22.9(3)
C4 C5 C19 O5 100.5(2)
N1 C5 C19 O6 158.83(15)
C4 C5 C19 O6 -77.74(18)
